data_7201293
loop_
_publ_author_name
'Cui, Feng-Yun'
'Huang, Kun-Lin'
'Xu, Yan-Qing'
'Han, Zhan-Gang'
'Liu, Xi'
'Chi, Ying-Nan'
'Hu, Chang-Wen'

_publ_section_title
;
 Structural variability of Cd(II) and Co(II) mixed-ligand coordination
 polymers: effect of ligand isomerism and metal-to-ligand ratio
;
_journal_issue 12
_journal_name_full CrystEngComm
_journal_page_first 2757
_journal_paper_doi 10.1039/b907606a
_journal_volume 11
_journal_year 2009
_chemical_formula_sum 'C36 H33 Cd2 N10 O9.5'
_chemical_formula_weight 982.52
_chemical_name_systematic
;
?
;
_space_group_IT_number 13
_symmetry_cell_setting monoclinic
_symmetry_space_group_name_Hall '-P 2yc'
_symmetry_space_group_name_H-M 'P 1 2/c 1'
_atom_sites_solution_hydrogens geom
_atom_sites_solution_primary direct
_atom_sites_solution_secondary difmap
_audit_creation_method SHELXL-97
_cell_angle_alpha 90.00
_cell_angle_beta 97.987(2)
_cell_angle_gamma 90.00
_cell_formula_units_Z 2
_cell_length_a 12.5784(14)
_cell_length_b 10.1347(13)
_cell_length_c 15.213(2)
_cell_measurement_reflns_used 4510
_cell_measurement_temperature 298(2)
_cell_measurement_theta_max 28.21
_cell_measurement_theta_min 2.59
_cell_volume 1920.5(4)
_computing_cell_refinement 'Bruker SMART'
_computing_data_collection 'Bruker SMART'
_computing_data_reduction 'Bruker SAINT'
_computing_molecular_graphics 'Bruker SHELXTL'
_computing_publication_material 'Bruker SHELXTL'
_computing_structure_refinement 'SHELXL-97 (Sheldrick, 1997)'
_computing_structure_solution 'SHELXS-97 (Sheldrick, 1990)'
_diffrn_ambient_temperature 298(2)
_diffrn_measured_fraction_theta_full 0.999
_diffrn_measured_fraction_theta_max 0.999
_diffrn_measurement_device_type 'CCD area detector'
_diffrn_measurement_method 'phi and omega scans'
_diffrn_radiation_monochromator graphite
_diffrn_radiation_source 'fine-focus sealed tube'
_diffrn_radiation_type MoK\a
_diffrn_radiation_wavelength 0.71073
_diffrn_reflns_av_R_equivalents 0.0218
_diffrn_reflns_av_sigmaI/netI 0.0236
_diffrn_reflns_limit_h_max 12
_diffrn_reflns_limit_h_min -14
_diffrn_reflns_limit_k_max 12
_diffrn_reflns_limit_k_min -10
_diffrn_reflns_limit_l_max 18
_diffrn_reflns_limit_l_min -18
_diffrn_reflns_number 9821
_diffrn_reflns_theta_full 25.01
_diffrn_reflns_theta_max 25.01
_diffrn_reflns_theta_min 2.42
_exptl_absorpt_coefficient_mu 1.177
_exptl_absorpt_correction_T_max 0.8717
_exptl_absorpt_correction_T_min 0.7902
_exptl_absorpt_correction_type multi-scan
_exptl_absorpt_process_details sadabs
_exptl_crystal_colour yellow
_exptl_crystal_density_diffrn 1.699
_exptl_crystal_density_method 'not measured'
_exptl_crystal_description sheet
_exptl_crystal_F_000 982
_exptl_crystal_size_max 0.21
_exptl_crystal_size_mid 0.16
_exptl_crystal_size_min 0.12
_refine_diff_density_max 1.119
_refine_diff_density_min -0.976
_refine_diff_density_rms 0.128
_refine_ls_extinction_method none
_refine_ls_goodness_of_fit_ref 1.063
_refine_ls_hydrogen_treatment constr
_refine_ls_matrix_type full
_refine_ls_number_parameters 267
_refine_ls_number_reflns 3380
_refine_ls_number_restraints 0
_refine_ls_restrained_S_all 1.063
_refine_ls_R_factor_all 0.0730
_refine_ls_R_factor_gt 0.0504
_refine_ls_shift/su_max 0.001
_refine_ls_shift/su_mean 0.000
_refine_ls_structure_factor_coef Fsqd
_refine_ls_weighting_details 'calc w=1/[\s^2^(Fo^2^)+(0.0592P)^2^+14.2722P] where P=(Fo^2^+2Fc^2^)/3'
_refine_ls_weighting_scheme calc
_refine_ls_wR_factor_gt 0.1297
_refine_ls_wR_factor_ref 0.1503
_reflns_number_gt 2384
_reflns_number_total 3380
_reflns_threshold_expression >2sigma(I)
_cod_data_source_file b907606a.txt
_cod_data_source_block compound1
_cod_depositor_comments
;
The following automatic conversions were performed:
'_symmetry_cell_setting' value 'Monoclinic' changed to 'monoclinic'
according to '/home/saulius/struct/CIF-dictionaries/cif_core.dic'
dictionary named 'cif_core.dic' version 2.4.1 from 2010-06-29.

Automatic conversion script
Id: cif_fix_enum 1527 2010-12-29 10:47:43Z saulius 
;
_cod_original_sg_symbol_H-M P2/c
_cod_original_formula_sum 'C36 H33 Cd2 N10 O9.50'
_cod_database_code 7201293

loop_
_symmetry_equiv_pos_as_xyz
'x, y, z'
'-x, y, -z+1/2'
'-x, -y, -z'
'x, -y, z-1/2'

loop_
_atom_site_label
_atom_site_type_symbol
_atom_site_fract_x
_atom_site_fract_y
_atom_site_fract_z
_atom_site_U_iso_or_equiv
_atom_site_adp_type
_atom_site_occupancy
_atom_site_symmetry_multiplicity
_atom_site_calc_flag
_atom_site_refinement_flags
_atom_site_disorder_assembly
_atom_site_disorder_group
Cd1 Cd 0.13156(4) 0.25162(5) 0.18452(3) 0.03372(19) Uani 1 1 d . . .
N1 N 0.2929(4) 0.1660(6) 0.2611(3) 0.0357(13) Uani 1 1 d . . .
N2 N 0.3739(5) 0.3685(6) 0.2953(5) 0.064(2) Uani 1 1 d . . .
H2A H 0.4260 0.4153 0.3213 0.076 Uiso 1 1 calc R . .
H2B H 0.3193 0.4062 0.2652 0.076 Uiso 1 1 calc R . .
N3 N 0.4655(4) 0.1858(7) 0.3500(4) 0.0428(14) Uani 1 1 d . . .
N4 N 0.1230(4) 0.0248(6) 0.1826(3) 0.0359(13) Uani 1 1 d . . .
N5 N 0.5745(5) -0.1329(7) 0.4152(5) 0.0568(18) Uani 1 1 d . . .
O1 O 0.1213(5) 0.2979(7) 0.0397(4) 0.0633(16) Uani 1 1 d . . .
O2 O 0.2518(5) 0.4197(7) 0.1039(4) 0.0707(17) Uani 1 1 d . . .
O5 O 0.4591(10) 0.5131(15) 0.0924(11) 0.103(6) Uani 0.50 1 d P . .
H5A H 0.3957 0.4834 0.0918 0.123 Uiso 0.50 1 d PR . .
H5B H 0.4768 0.5039 0.0408 0.123 Uiso 0.50 1 d PR . .
O6 O 0.5000 0.670(4) 0.2500 0.176(14) Uani 0.50 2 d SP . .
H6A H 0.4768 0.6734 0.1948 0.211 Uiso 0.25 1 d PR . .
H6B H 0.5174 0.5907 0.2623 0.211 Uiso 0.25 1 d PR . .
C3 C 0.1952(6) 0.4522(8) -0.0518(5) 0.053(2) Uani 1 1 d . . .
H3A H 0.2610 0.5031 -0.0488 0.064 Uiso 1 1 calc R . .
H3B H 0.1958 0.3857 -0.0975 0.064 Uiso 1 1 calc R . .
C4 C 0.1894(8) 0.3861(10) 0.0372(6) 0.063(2) Uani 1 1 d . . .
C5 C 0.3776(5) 0.2378(7) 0.3017(5) 0.0417(16) Uani 1 1 d . . .
C6 C 0.4700(5) 0.0544(7) 0.3568(4) 0.0387(16) Uani 1 1 d . . .
C7 C 0.3881(5) -0.0267(7) 0.3171(4) 0.0397(16) Uani 1 1 d . . .
H7 H 0.3926 -0.1180 0.3221 0.048 Uiso 1 1 calc R . .
C8 C 0.2997(5) 0.0335(7) 0.2699(4) 0.0343(14) Uani 1 1 d . . .
C9 C 0.2068(5) -0.0436(7) 0.2245(4) 0.0342(14) Uani 1 1 d . . .
C10 C 0.2062(6) -0.1816(8) 0.2247(5) 0.0512(19) Uani 1 1 d . . .
H10 H 0.2634 -0.2286 0.2551 0.061 Uiso 1 1 calc R . .
C11 C 0.1197(7) -0.2466(8) 0.1794(6) 0.061(2) Uani 1 1 d . . .
H11 H 0.1178 -0.3384 0.1794 0.073 Uiso 1 1 calc R . .
C12 C 0.0362(7) -0.1767(8) 0.1342(6) 0.059(2) Uani 1 1 d . . .
H12 H -0.0217 -0.2196 0.1015 0.070 Uiso 1 1 calc R . .
C13 C 0.0406(6) -0.0416(8) 0.1385(5) 0.0491(18) Uani 1 1 d . . .
H13 H -0.0168 0.0062 0.1091 0.059 Uiso 1 1 calc R . .
C14 C 0.5688(5) -0.0009(8) 0.4097(4) 0.0414(17) Uani 1 1 d . . .
C15 C 0.6477(5) 0.0808(9) 0.4512(5) 0.0470(18) Uani 1 1 d . . .
H15 H 0.6406 0.1719 0.4463 0.056 Uiso 1 1 calc R . .
C16 C 0.7377(6) 0.0253(9) 0.5003(5) 0.056(2) Uani 1 1 d . . .
H16 H 0.7926 0.0785 0.5282 0.067 Uiso 1 1 calc R . .
C17 C 0.7441(6) -0.1089(9) 0.5070(5) 0.056(2) Uani 1 1 d . . .
H17 H 0.8031 -0.1488 0.5402 0.068 Uiso 1 1 calc R . .
C18 C 0.6615(7) -0.1846(10) 0.4633(6) 0.064(2) Uani 1 1 d . . .
H18 H 0.6669 -0.2759 0.4677 0.077 Uiso 1 1 calc R . .
O3A O 0.1365(4) 0.5692(5) -0.2242(3) 0.0486(12) Uani 1 1 d . . .
O4A O 0.0627(4) 0.7359(5) -0.1610(3) 0.0428(11) Uani 1 1 d . . .
C1A C 0.1001(5) 0.6201(7) -0.1594(5) 0.0419(17) Uani 1 1 d . . .
C2A C 0.1005(7) 0.5409(9) -0.0743(5) 0.057(2) Uani 1 1 d . . .
H2CA H 0.0979 0.6019 -0.0255 0.069 Uiso 1 1 calc R . .
H2DA H 0.0358 0.4877 -0.0797 0.069 Uiso 1 1 calc R . .

loop_
_atom_site_aniso_label
_atom_site_aniso_U_11
_atom_site_aniso_U_22
_atom_site_aniso_U_33
_atom_site_aniso_U_23
_atom_site_aniso_U_13
_atom_site_aniso_U_12
Cd1 0.0351(3) 0.0340(3) 0.0300(3) -0.00011(19) -0.00254(19) -0.0014(2)
N1 0.031(3) 0.038(3) 0.036(3) 0.000(2) -0.002(2) 0.000(2)
N2 0.046(4) 0.040(4) 0.096(6) 0.008(4) -0.023(4) 0.003(3)
N3 0.032(3) 0.055(4) 0.039(3) 0.001(3) -0.003(2) 0.000(3)
N4 0.032(3) 0.036(3) 0.038(3) 0.002(2) -0.001(2) 0.002(2)
N5 0.045(4) 0.059(5) 0.062(4) -0.012(4) -0.009(3) -0.005(3)
O1 0.069(4) 0.074(4) 0.045(3) -0.016(3) 0.002(3) 0.006(3)
O2 0.078(4) 0.081(4) 0.050(3) -0.015(3) -0.002(3) 0.008(4)
O5 0.046(7) 0.109(12) 0.144(14) 0.078(11) -0.022(8) 0.004(7)
O6 0.17(3) 0.14(3) 0.20(4) 0.000 -0.03(3) 0.000
C3 0.045(4) 0.060(5) 0.053(5) -0.021(4) 0.003(4) -0.003(4)
C4 0.069(6) 0.074(6) 0.045(5) -0.015(4) 0.001(4) 0.005(5)
C5 0.032(3) 0.047(4) 0.044(4) 0.004(3) -0.002(3) 0.001(3)
C6 0.031(3) 0.053(4) 0.031(3) -0.004(3) 0.002(3) -0.005(3)
C7 0.037(4) 0.043(4) 0.037(4) -0.002(3) -0.001(3) -0.002(3)
C8 0.034(3) 0.043(4) 0.026(3) 0.001(3) 0.003(3) -0.001(3)
C9 0.032(3) 0.037(4) 0.033(3) -0.001(3) 0.003(3) -0.001(3)
C10 0.046(4) 0.043(4) 0.060(5) -0.005(4) -0.008(4) -0.005(4)
C11 0.064(5) 0.035(4) 0.079(6) 0.005(4) -0.007(5) 0.009(4)
C12 0.047(5) 0.049(5) 0.074(6) 0.005(4) -0.011(4) 0.013(4)
C13 0.042(4) 0.050(5) 0.050(4) 0.002(4) -0.011(3) 0.005(3)
C14 0.034(4) 0.064(5) 0.027(3) -0.008(3) 0.004(3) -0.006(3)
C15 0.033(4) 0.062(5) 0.044(4) -0.006(4) -0.003(3) -0.001(3)
C16 0.040(4) 0.077(6) 0.046(4) -0.008(4) -0.007(3) 0.003(4)
C17 0.038(4) 0.079(6) 0.049(4) -0.019(4) -0.003(3) -0.009(4)
C18 0.057(5) 0.062(6) 0.071(6) -0.018(5) -0.004(4) -0.010(4)
O3A 0.049(3) 0.047(3) 0.050(3) -0.008(2) 0.007(2) -0.003(2)
O4A 0.038(3) 0.044(3) 0.044(3) -0.008(2) -0.004(2) 0.000(2)
C1A 0.028(3) 0.051(4) 0.044(4) -0.014(3) -0.002(3) 0.005(3)
C2A 0.057(5) 0.061(5) 0.057(5) -0.024(4) 0.017(4) -0.015(4)

loop_
_atom_type_symbol
_atom_type_description
_atom_type_scat_dispersion_real
_atom_type_scat_dispersion_imag
_atom_type_scat_source
C C 0.0033 0.0016 'International Tables Vol C Tables 4.2.6.8 and 6.1.1.4'
H H 0.0000 0.0000 'International Tables Vol C Tables 4.2.6.8 and 6.1.1.4'
O O 0.0106 0.0060 'International Tables Vol C Tables 4.2.6.8 and 6.1.1.4'
Cd Cd -0.8075 1.2024 'International Tables Vol C Tables 4.2.6.8 and 6.1.1.4'
N N 0.0061 0.0033 'International Tables Vol C Tables 4.2.6.8 and 6.1.1.4'

loop_
_geom_angle_atom_site_label_1
_geom_angle_atom_site_label_2
_geom_angle_atom_site_label_3
_geom_angle
_geom_angle_site_symmetry_1
_geom_angle_site_symmetry_3
_geom_angle_publ_flag
O1 Cd1 O3A 115.2(2) . 4_566 ?
O1 Cd1 N4 101.6(2) . . ?
O3A Cd1 N4 143.11(18) 4_566 . ?
O1 Cd1 N1 119.4(2) . . ?
O3A Cd1 N1 92.47(18) 4_566 . ?
N4 Cd1 N1 71.02(18) . . ?
O1 Cd1 O4A 85.7(2) . 3_565 ?
O3A Cd1 O4A 89.43(17) 4_566 3_565 ?
N4 Cd1 O4A 90.33(17) . 3_565 ?
N1 Cd1 O4A 150.71(18) . 3_565 ?
O1 Cd1 O4A 153.15(19) . 4_566 ?
O3A Cd1 O4A 53.10(17) 4_566 4_566 ?
N4 Cd1 O4A 92.22(17) . 4_566 ?
N1 Cd1 O4A 86.75(17) . 4_566 ?
O4A Cd1 O4A 71.19(18) 3_565 4_566 ?
O1 Cd1 O2 51.4(2) . . ?
O3A Cd1 O2 78.67(18) 4_566 . ?
N4 Cd1 O2 131.04(19) . . ?
N1 Cd1 O2 87.63(19) . . ?
O4A Cd1 O2 121.32(18) 3_565 . ?
O4A Cd1 O2 131.06(16) 4_566 . ?
C8 N1 C5 116.8(6) . . ?
C8 N1 Cd1 116.9(4) . . ?
C5 N1 Cd1 126.2(4) . . ?
C5 N2 H2A 120.0 . . ?
C5 N2 H2B 120.0 . . ?
H2A N2 H2B 120.0 . . ?
C6 N3 C5 117.1(6) . . ?
C13 N4 C9 118.7(6) . . ?
C13 N4 Cd1 122.8(5) . . ?
C9 N4 Cd1 118.5(4) . . ?
C18 N5 C14 117.3(7) . . ?
C4 O1 Cd1 103.6(5) . . ?
C4 O2 Cd1 82.3(6) . . ?
H5A O5 H5B 108.5 . . ?
H6A O6 H6B 107.2 . . ?
C2A C3 C4 109.5(7) . . ?
C2A C3 H3A 109.8 . . ?
C4 C3 H3A 109.8 . . ?
C2A C3 H3B 109.8 . . ?
C4 C3 H3B 109.8 . . ?
H3A C3 H3B 108.2 . . ?
O2 C4 O1 122.2(9) . . ?
O2 C4 C3 120.2(9) . . ?
O1 C4 C3 117.6(7) . . ?
N2 C5 N3 116.6(7) . . ?
N2 C5 N1 118.7(6) . . ?
N3 C5 N1 124.6(7) . . ?
N3 C6 C7 122.3(6) . . ?
N3 C6 C14 116.1(6) . . ?
C7 C6 C14 121.6(7) . . ?
C8 C7 C6 117.4(7) . . ?
C8 C7 H7 121.3 . . ?
C6 C7 H7 121.3 . . ?
N1 C8 C7 121.8(6) . . ?
N1 C8 C9 116.1(6) . . ?
C7 C8 C9 122.1(6) . . ?
N4 C9 C10 120.8(6) . . ?
N4 C9 C8 117.4(6) . . ?
C10 C9 C8 121.8(6) . . ?
C11 C10 C9 118.9(7) . . ?
C11 C10 H10 120.6 . . ?
C9 C10 H10 120.6 . . ?
C12 C11 C10 120.2(8) . . ?
C12 C11 H11 119.9 . . ?
C10 C11 H11 119.9 . . ?
C11 C12 C13 118.0(8) . . ?
C11 C12 H12 121.0 . . ?
C13 C12 H12 121.0 . . ?
N4 C13 C12 123.4(7) . . ?
N4 C13 H13 118.3 . . ?
C12 C13 H13 118.3 . . ?
N5 C14 C15 122.8(7) . . ?
N5 C14 C6 116.3(6) . . ?
C15 C14 C6 120.9(7) . . ?
C14 C15 C16 119.1(8) . . ?
C14 C15 H15 120.4 . . ?
C16 C15 H15 120.4 . . ?
C17 C16 C15 118.6(8) . . ?
C17 C16 H16 120.7 . . ?
C15 C16 H16 120.7 . . ?
C16 C17 C18 118.9(9) . . ?
C16 C17 H17 120.5 . . ?
C18 C17 H17 120.5 . . ?
N5 C18 C17 123.3(9) . . ?
N5 C18 H18 118.4 . . ?
C17 C18 H18 118.4 . . ?
C1A O3A Cd1 99.8(5) . 4_565 ?
C1A O4A Cd1 114.6(4) . 3_565 ?
C1A O4A Cd1 83.9(4) . 4_565 ?
Cd1 O4A Cd1 108.51(18) 3_565 4_565 ?
O3A C1A O4A 122.8(7) . . ?
O3A C1A C2A 119.6(7) . . ?
O4A C1A C2A 117.6(6) . . ?
C3 C2A C1A 114.9(7) . . ?
C3 C2A H2CA 108.5 . . ?
C1A C2A H2CA 108.5 . . ?
C3 C2A H2DA 108.5 . . ?
C1A C2A H2DA 108.5 . . ?
H2CA C2A H2DA 107.5 . . ?

loop_
_geom_bond_atom_site_label_1
_geom_bond_atom_site_label_2
_geom_bond_distance
_geom_bond_site_symmetry_2
_geom_bond_publ_flag
Cd1 O1 2.238(6) . ?
Cd1 O3A 2.281(5) 4_566 ?
Cd1 N4 2.301(6) . ?
Cd1 N1 2.361(5) . ?
Cd1 O4A 2.424(5) 3_565 ?
Cd1 O4A 2.618(5) 4_566 ?
Cd1 O2 2.685(7) . ?
N1 C8 1.351(9) . ?
N1 C5 1.365(8) . ?
N2 C5 1.328(9) . ?
N2 H2A 0.8600 . ?
N2 H2B 0.8600 . ?
N3 C6 1.336(10) . ?
N3 C5 1.346(9) . ?
N4 C13 1.336(9) . ?
N4 C9 1.346(8) . ?
N5 C18 1.335(11) . ?
N5 C14 1.342(10) . ?
O1 C4 1.243(11) . ?
O2 C4 1.241(10) . ?
O5 H5A 0.8500 . ?
O5 H5B 0.8502 . ?
O6 H6A 0.8499 . ?
O6 H6B 0.8500 . ?
C3 C2A 1.494(12) . ?
C3 C4 1.522(12) . ?
C3 H3A 0.9700 . ?
C3 H3B 0.9700 . ?
C6 C7 1.389(9) . ?
C6 C14 1.492(9) . ?
C7 C8 1.379(9) . ?
C7 H7 0.9300 . ?
C8 C9 1.493(9) . ?
C9 C10 1.399(10) . ?
C10 C11 1.373(11) . ?
C10 H10 0.9300 . ?
C11 C12 1.370(11) . ?
C11 H11 0.9300 . ?
C12 C13 1.371(11) . ?
C12 H12 0.9300 . ?
C13 H13 0.9300 . ?
C14 C15 1.376(10) . ?
C15 C16 1.387(10) . ?
C15 H15 0.9300 . ?
C16 C17 1.365(12) . ?
C16 H16 0.9300 . ?
C17 C18 1.385(11) . ?
C17 H17 0.9300 . ?
C18 H18 0.9300 . ?
O3A C1A 1.255(8) . ?
O3A Cd1 2.281(5) 4_565 ?
O4A C1A 1.263(8) . ?
O4A Cd1 2.424(5) 3_565 ?
O4A Cd1 2.618(5) 4_565 ?
C1A C2A 1.522(11) . ?
C2A H2CA 0.9700 . ?
C2A H2DA 0.9700 . ?
